data_8107502
loop_
_publ_author_name
'Li, Na'
'Wang, Xiao-Jie'
'Qin, Yu-Cai'
'Wang, Jing-Yun'

_publ_section_title
;
 The crystal structure of tetra(1-ethylimidazole-\k 1 N)-[\m
 4-imidazole-4,5-dicarboxylato-\k 4 O, N, O&#x2032;,
 N&#x2032;]-trioxido-divanadium, C25H33N10O7V2
;
_journal_issue 3
_journal_name_full 'Zeitschrift f\"ur Kristallographie - New Crystal Structures'
_journal_page_first 585
_journal_page_last 587
_journal_paper_doi 10.1515/ncrs-2023-0110
_journal_volume 238
_journal_year 2023
_chemical_formula_moiety 'C25 H33 N10 O7 V2'
_chemical_formula_sum 'C25 H33 N10 O7 V2'
_chemical_formula_weight 687.49
_space_group_crystal_system triclinic
_space_group_IT_number 2
_space_group_name_Hall '-P 1'
_space_group_name_H-M_alt 'P -1'
_atom_sites_solution_hydrogens geom
_cell_angle_alpha 65.3730(10)
_cell_angle_beta 70.3510(10)
_cell_angle_gamma 88.052(2)
_cell_formula_units_Z 2
_cell_length_a 10.3933(4)
_cell_length_b 12.5655(5)
_cell_length_c 14.1841(5)
_cell_measurement_reflns_used 4598
_cell_measurement_temperature 173.00
_cell_measurement_theta_max 25.36
_cell_measurement_theta_min 2.93
_cell_volume 1573.62(11)
_computing_cell_refinement 'Bruker SMART [1]'
_computing_data_collection 'Bruker SMART [1]'
_computing_data_reduction 'Bruker SAINT [1]'
_computing_molecular_graphics 'Olex2 1.5 (Dolomanov et al., 2009) [2]'
_computing_publication_material 'Olex2 1.5 (Dolomanov et al., 2009) [2]'
_computing_structure_refinement 'SHELXL 2019/2 (Sheldrick, 2015) [3]'
_computing_structure_solution 'Bruker SHELXTL [4]'
_diffrn_ambient_temperature 173.00
_diffrn_measured_fraction_theta_full 0.992
_diffrn_measured_fraction_theta_max 0.992
_diffrn_measurement_device_type 'CCD area detector'
_diffrn_measurement_method 'phi and omega scans'
_diffrn_radiation_monochromator graphite
_diffrn_radiation_type MoK\a
_diffrn_radiation_wavelength 0.71073
_diffrn_reflns_av_R_equivalents 0.0382
_diffrn_reflns_av_unetI/netI 0.0503
_diffrn_reflns_Laue_measured_fraction_full 0.992
_diffrn_reflns_Laue_measured_fraction_max 0.992
_diffrn_reflns_limit_h_max 12
_diffrn_reflns_limit_h_min -12
_diffrn_reflns_limit_k_max 14
_diffrn_reflns_limit_k_min -15
_diffrn_reflns_limit_l_max 16
_diffrn_reflns_limit_l_min -17
_diffrn_reflns_number 13171
_diffrn_reflns_point_group_measured_fraction_full 0.992
_diffrn_reflns_point_group_measured_fraction_max 0.992
_diffrn_reflns_theta_full 25.242
_diffrn_reflns_theta_max 25.361
_diffrn_reflns_theta_min 2.926
_diffrn_source_current 30.0
_diffrn_source_power 1.5
_diffrn_source_voltage 50.0
_exptl_absorpt_coefficient_mu 0.652
_exptl_absorpt_correction_T_max 0.7452
_exptl_absorpt_correction_T_min 0.6678
_exptl_absorpt_correction_type none
_exptl_crystal_colour purple
_exptl_crystal_density_diffrn 1.451
_exptl_crystal_description block
_exptl_crystal_F_000 710
_exptl_crystal_size_max 0.26
_exptl_crystal_size_mid 0.18
_exptl_crystal_size_min 0.12
_refine_diff_density_max 0.493
_refine_diff_density_min -0.388
_refine_diff_density_rms 0.062
_refine_ls_extinction_coef .
_refine_ls_extinction_method none
_refine_ls_goodness_of_fit_ref 1.057
_refine_ls_hydrogen_treatment constr
_refine_ls_matrix_type full
_refine_ls_number_parameters 441
_refine_ls_number_reflns 5733
_refine_ls_number_restraints 94
_refine_ls_restrained_S_all 1.053
_refine_ls_R_factor_all 0.0591
_refine_ls_R_factor_gt 0.0362
_refine_ls_shift/su_max 0.001
_refine_ls_shift/su_mean 0.000
_refine_ls_structure_factor_coef Fsqd
_refine_ls_weighting_details 'w=1/[\s^2^(Fo^2^)+(0.0291P)^2^+0.9293P] where P=(Fo^2^+2Fc^2^)/3'
_refine_ls_weighting_scheme calc
_refine_ls_wR_factor_gt 0.0770
_refine_ls_wR_factor_ref 0.0885
_reflns_Friedel_coverage 0.000
_reflns_Friedel_fraction_full .
_reflns_Friedel_fraction_max .
_reflns_number_gt 4326
_reflns_number_total 5733
_reflns_threshold_expression 'I > 2\s(I)'
_cod_data_source_file suppl_j_ncrs-2023-0110_suppl_001.cif
_cod_data_source_block 1
_cod_original_cell_volume 1573.62(10)
_cod_database_code 8107502
_shelx_space_group_comment
;
The symmetry employed for this shelxl refinement is uniquely defined
by the following loop, which should always be used as a source of
symmetry information in preference to the above space-group names.
They are only intended as comments.
;
_shelx_estimated_absorpt_t_max 0.926
_shelx_estimated_absorpt_t_min 0.849
_olex2_refinement_description
;
1. Fixed Uiso
 At 1.2 times of:
  All C(H) groups, All C(H,H) groups
 At 1.5 times of:
  All C(H,H,H) groups
2. Restrained distances
 C9-C10 = C19-C20 = C9'-C10' = C19'-C20'
 1.53 with sigma of 0.02
 N4-C9 \\sim N4-C9' \\sim N8-C19 \\sim N8-C19'
 with sigma of 0.02
 N4-C10 \\sim N4-C10' \\sim N8-C20 \\sim N8-C20'
 with sigma of 0.02
3. Uiso/Uaniso restraints and constraints
C9 \\sim C10 \\sim C9' \\sim C10' \\sim C19 \\sim C20 \\sim C19' \\sim C20':
within 2A with sigma of 0.02 and sigma for terminal atoms of 0.03 within 2A
Uanis(C9) \\sim Ueq: with sigma of 0.01 and sigma for terminal atoms of 0.02
4. Others
 Sof(C9')=Sof(H9'A)=Sof(H9'B)=Sof(C10')=Sof(H10D)=Sof(H10E)=Sof(H10F)=1-FVAR(1)
 Sof(C9)=Sof(H9A)=Sof(H9B)=Sof(C10)=Sof(H10A)=Sof(H10B)=Sof(H10C)=FVAR(1)
 Sof(C19')=Sof(H19C)=Sof(H19D)=Sof(C20')=Sof(H20D)=Sof(H20E)=Sof(H20F)=1-FVAR(2)
 Sof(C19)=Sof(H19A)=Sof(H19B)=Sof(C20)=Sof(H20A)=Sof(H20B)=Sof(H20C)=FVAR(2)
5.a Secondary CH2 refined with riding coordinates:
 C14(H14A,H14B), C24(H24A,H24B), C9(H9A,H9B), C9'(H9'A,H9'B), C19(H19A,H19B),
 C19'(H19C,H19D)
5.b Aromatic/amide H refined with riding coordinates:
 C1(H1), C6(H6), C7(H7), C8(H8), C11(H11), C12(H12), C13(H13), C16(H16),
 C17(H17), C18(H18), C21(H21), C22(H22), C23(H23)
5.c Idealised Me refined as rotating group:
 C15(H15A,H15B,H15C), C25(H25A,H25B,H25C), C10(H10A,H10B,H10C), C10'(H10D,H10E,
 H10F), C20(H20A,H20B,H20C), C20'(H20D,H20E,H20F)
;
_olex2_submission_special_instructions 'No special instructions were received'

loop_
_space_group_symop_operation_xyz
'x, y, z'
'-x, -y, -z'

loop_
_atom_site_label
_atom_site_type_symbol
_atom_site_fract_x
_atom_site_fract_y
_atom_site_fract_z
_atom_site_U_iso_or_equiv
_atom_site_adp_type
_atom_site_occupancy
_atom_site_site_symmetry_order
_atom_site_calc_flag
_atom_site_refinement_flags_posn
_atom_site_refinement_flags_adp
_atom_site_refinement_flags_occupancy
_atom_site_disorder_assembly
_atom_site_disorder_group
C1 C 0.2837(3) 0.8382(2) 0.56417(19) 0.0217(6) Uani 1 1 d . . . . .
H1 H 0.304385 0.921621 0.526685 0.026 Uiso 1 1 calc R U . . .
C2 C 0.2237(3) 0.6562(2) 0.60165(19) 0.0182(5) Uani 1 1 d . . . . .
C3 C 0.2558(3) 0.6569(2) 0.68855(19) 0.0191(5) Uani 1 1 d . . . . .
C4 C 0.1891(2) 0.5672(2) 0.56758(19) 0.0179(5) Uani 1 1 d . . . . .
C5 C 0.2755(3) 0.5708(2) 0.79107(19) 0.0200(6) Uani 1 1 d . . . . .
C6 C 0.6149(3) 0.8189(3) 0.8402(2) 0.0347(7) Uani 1 1 d . . . . .
H6 H 0.646550 0.895157 0.780268 0.042 Uiso 1 1 calc R U . . .
C7 C 0.5999(3) 0.6589(3) 0.9882(2) 0.0344(7) Uani 1 1 d . . . . .
H7 H 0.617384 0.601812 1.050696 0.041 Uiso 1 1 calc R U . . .
C8 C 0.4974(3) 0.6493(2) 0.9532(2) 0.0278(6) Uani 1 1 d . . . . .
H8 H 0.429060 0.583195 0.987680 0.033 Uiso 1 1 calc R U . . .
C11 C 0.5331(3) 0.8559(2) 0.3084(2) 0.0233(6) Uani 1 1 d . . . . .
H11 H 0.522576 0.921362 0.326391 0.028 Uiso 1 1 calc R U . . .
C12 C 0.6280(3) 0.7207(2) 0.2579(2) 0.0312(7) Uani 1 1 d . . . . .
H12 H 0.693193 0.673448 0.235017 0.037 Uiso 1 1 calc R U . . .
C13 C 0.4910(3) 0.7083(3) 0.2788(2) 0.0304(7) Uani 1 1 d . . . . .
H13 H 0.443460 0.650278 0.271836 0.036 Uiso 1 1 calc R U . . .
C14 C 0.7885(3) 0.8590(3) 0.2671(2) 0.0357(7) Uani 1 1 d . . . . .
H14A H 0.826470 0.793323 0.314290 0.043 Uiso 1 1 calc R U . . .
H14B H 0.776768 0.920251 0.295134 0.043 Uiso 1 1 calc R U . . .
C15 C 0.8896(3) 0.9106(3) 0.1490(3) 0.0454(8) Uani 1 1 d . . . . .
H15A H 0.900830 0.850571 0.120654 0.068 Uiso 1 1 calc R U . . .
H15B H 0.978668 0.936338 0.147234 0.068 Uiso 1 1 calc R U . . .
H15C H 0.854659 0.978313 0.102740 0.068 Uiso 1 1 calc R U . . .
C16 C 0.1187(3) 0.7002(3) 0.2434(2) 0.0286(6) Uani 1 1 d . . . . .
H16 H 0.051046 0.642482 0.307502 0.034 Uiso 1 1 calc R U . . .
C17 C 0.2464(3) 0.8057(3) 0.0699(2) 0.0304(7) Uani 1 1 d . . . . .
H17 H 0.285718 0.835845 -0.008517 0.036 Uiso 1 1 calc R U . . .
C18 C 0.2815(3) 0.8445(3) 0.1346(2) 0.0296(7) Uani 1 1 d . . . . .
H18 H 0.350260 0.908074 0.108818 0.035 Uiso 1 1 calc R U . . .
C21 C -0.0872(3) 0.6773(2) 0.5116(2) 0.0243(6) Uani 1 1 d . . . . .
H21 H -0.064010 0.603493 0.511737 0.029 Uiso 1 1 calc R U . . .
C22 C -0.2066(3) 0.8131(3) 0.5446(3) 0.0386(8) Uani 1 1 d . . . . .
H22 H -0.280223 0.851901 0.571493 0.046 Uiso 1 1 calc R U . . .
C23 C -0.0753(3) 0.8617(3) 0.4795(2) 0.0312(7) Uani 1 1 d . . . . .
H23 H -0.040789 0.941996 0.452220 0.037 Uiso 1 1 calc R U . . .
C24 C -0.3350(3) 0.6078(3) 0.6257(2) 0.0380(8) Uani 1 1 d . . . . .
H24A H -0.391693 0.618163 0.692279 0.046 Uiso 1 1 calc R U . . .
H24B H -0.305735 0.527927 0.650840 0.046 Uiso 1 1 calc R U . . .
C25 C -0.4202(3) 0.6173(3) 0.5567(3) 0.0462(9) Uani 1 1 d . . . . .
H25A H -0.453423 0.694739 0.534922 0.069 Uiso 1 1 calc R U . . .
H25B H -0.498874 0.555272 0.599840 0.069 Uiso 1 1 calc R U . . .
H25C H -0.364034 0.608123 0.490169 0.069 Uiso 1 1 calc R U . . .
N1 N 0.2938(2) 0.77216(18) 0.66340(16) 0.0205(5) Uani 1 1 d . . . . .
N2 N 0.2412(2) 0.77246(18) 0.52482(16) 0.0199(5) Uani 1 1 d . . . . .
N3 N 0.5071(2) 0.75076(18) 0.85937(17) 0.0232(5) Uani 1 1 d . . . . .
N4 N 0.6742(3) 0.7673(2) 0.9157(2) 0.0371(6) Uani 1 1 d D . . . .
N5 N 0.4308(2) 0.79277(19) 0.31190(17) 0.0225(5) Uani 1 1 d . . . . .
N6 N 0.6537(2) 0.8153(2) 0.27624(18) 0.0256(5) Uani 1 1 d . . . . .
N7 N 0.2010(2) 0.77671(19) 0.24488(16) 0.0231(5) Uani 1 1 d . . . . .
N8 N 0.1429(2) 0.7144(2) 0.13961(18) 0.0304(6) Uani 1 1 d D . . . .
N9 N 0.0011(2) 0.77588(18) 0.45882(16) 0.0214(5) Uani 1 1 d . . . . .
N10 N -0.2126(2) 0.6962(2) 0.56419(19) 0.0307(6) Uani 1 1 d . . . . .
O1 O 0.19169(17) 0.61322(15) 0.46655(13) 0.0194(4) Uani 1 1 d . . . . .
O2 O 0.16089(19) 0.46137(15) 0.63101(14) 0.0258(4) Uani 1 1 d . . . . .
O3 O 0.2392(2) 0.46473(16) 0.83405(15) 0.0293(5) Uani 1 1 d . . . . .
O4 O 0.33995(19) 0.62254(15) 0.82895(14) 0.0253(4) Uani 1 1 d . . . . .
O5 O 0.27083(19) 0.86327(17) 0.82264(14) 0.0274(4) Uani 1 1 d . . . . .
O6 O 0.50398(19) 0.89838(15) 0.65755(13) 0.0243(4) Uani 1 1 d . . . . .
O7 O 0.22472(19) 0.94104(16) 0.33137(14) 0.0260(4) Uani 1 1 d . . . . .
V1 V 0.38325(4) 0.79850(4) 0.76216(3) 0.01819(12) Uani 1 1 d . . . . .
V2 V 0.21698(4) 0.80033(4) 0.37792(3) 0.01870(12) Uani 1 1 d . . . . .
C9 C 0.7945(14) 0.828(2) 0.915(2) 0.054(5) Uani 0.44(3) 1 d D U P A 1
H9A H 0.782259 0.814432 0.992014 0.064 Uiso 0.44(3) 1 calc R U P A 1
H9B H 0.803103 0.913690 0.869643 0.064 Uiso 0.44(3) 1 calc R U P A 1
C10 C 0.9231(11) 0.7787(17) 0.869(2) 0.067(4) Uani 0.44(3) 1 d D U P A 1
H10A H 0.913741 0.693559 0.914111 0.100 Uiso 0.44(3) 1 calc R U P A 1
H10B H 1.003205 0.817352 0.868860 0.100 Uiso 0.44(3) 1 calc R U P A 1
H10C H 0.935582 0.793521 0.792310 0.100 Uiso 0.44(3) 1 calc R U P A 1
C9' C 0.8064(12) 0.8059(19) 0.9178(17) 0.057(4) Uani 0.56(3) 1 d D U P A 2
H9'A H 0.821092 0.748200 0.985421 0.068 Uiso 0.56(3) 1 calc R U P A 2
H9'B H 0.801139 0.883130 0.921248 0.068 Uiso 0.56(3) 1 calc R U P A 2
C10' C 0.9264(8) 0.8169(13) 0.8177(14) 0.070(3) Uani 0.56(3) 1 d D U P A 2
H10D H 0.936384 0.739270 0.817106 0.106 Uiso 0.56(3) 1 calc R U P A 2
H10E H 1.010527 0.846865 0.819975 0.106 Uiso 0.56(3) 1 calc R U P A 2
H10F H 0.910566 0.871599 0.750421 0.106 Uiso 0.56(3) 1 calc R U P A 2
C19 C 0.049(2) 0.6577(19) 0.110(2) 0.030(4) Uani 0.35(3) 1 d D U P B 3
H19A H 0.045447 0.712126 0.036463 0.036 Uiso 0.35(3) 1 calc R U P B 3
H19B H -0.044885 0.638786 0.165483 0.036 Uiso 0.35(3) 1 calc R U P B 3
C20 C 0.1041(19) 0.5449(18) 0.105(2) 0.048(4) Uani 0.35(3) 1 d D U P B 3
H20A H 0.199977 0.563442 0.054481 0.071 Uiso 0.35(3) 1 calc R U P B 3
H20B H 0.048262 0.510366 0.079031 0.071 Uiso 0.35(3) 1 calc R U P B 3
H20C H 0.099066 0.488426 0.179660 0.071 Uiso 0.35(3) 1 calc R U P B 3
C19' C 0.0823(16) 0.6386(13) 0.1056(14) 0.046(3) Uani 0.65(3) 1 d D U P B 4
H19C H 0.117168 0.672550 0.023611 0.055 Uiso 0.65(3) 1 calc R U P B 4
H19D H -0.018800 0.638803 0.131127 0.055 Uiso 0.65(3) 1 calc R U P B 4
C20' C 0.1133(14) 0.5134(9) 0.1501(12) 0.058(3) Uani 0.65(3) 1 d D U P B 4
H20D H 0.213124 0.512054 0.123949 0.087 Uiso 0.65(3) 1 calc R U P B 4
H20E H 0.070160 0.468308 0.124163 0.087 Uiso 0.65(3) 1 calc R U P B 4
H20F H 0.076723 0.478170 0.231400 0.087 Uiso 0.65(3) 1 calc R U P B 4

loop_
_atom_site_aniso_label
_atom_site_aniso_U_11
_atom_site_aniso_U_22
_atom_site_aniso_U_33
_atom_site_aniso_U_23
_atom_site_aniso_U_13
_atom_site_aniso_U_12
C1 0.0320(16) 0.0174(13) 0.0201(12) -0.0093(11) -0.0128(11) 0.0033(11)
C2 0.0176(13) 0.0180(13) 0.0173(11) -0.0068(10) -0.0053(10) 0.0013(10)
C3 0.0197(13) 0.0182(13) 0.0200(12) -0.0086(10) -0.0070(10) 0.0007(11)
C4 0.0154(13) 0.0191(13) 0.0191(12) -0.0088(11) -0.0054(10) 0.0014(10)
C5 0.0219(14) 0.0209(14) 0.0195(12) -0.0104(11) -0.0079(10) 0.0033(11)
C6 0.0388(18) 0.0259(15) 0.0359(16) -0.0026(13) -0.0217(14) -0.0061(13)
C7 0.0407(18) 0.0268(16) 0.0346(15) -0.0049(13) -0.0227(14) 0.0028(14)
C8 0.0307(16) 0.0195(14) 0.0262(14) -0.0001(11) -0.0141(12) -0.0017(12)
C11 0.0232(15) 0.0224(14) 0.0262(13) -0.0115(11) -0.0096(11) 0.0034(12)
C12 0.0283(16) 0.0262(15) 0.0414(16) -0.0199(13) -0.0086(13) 0.0085(13)
C13 0.0298(16) 0.0268(15) 0.0401(16) -0.0209(13) -0.0106(13) 0.0025(13)
C14 0.0258(16) 0.0389(18) 0.0452(17) -0.0173(15) -0.0167(14) 0.0032(14)
C15 0.0255(17) 0.0422(19) 0.056(2) -0.0183(16) -0.0038(15) -0.0006(15)
C16 0.0293(16) 0.0321(16) 0.0228(13) -0.0111(12) -0.0079(12) -0.0031(13)
C17 0.0332(16) 0.0376(17) 0.0176(13) -0.0116(12) -0.0057(12) -0.0001(14)
C18 0.0315(16) 0.0318(16) 0.0189(13) -0.0069(12) -0.0053(12) -0.0055(13)
C21 0.0234(14) 0.0239(14) 0.0274(13) -0.0124(12) -0.0094(11) 0.0050(12)
C22 0.0307(17) 0.0329(17) 0.0483(18) -0.0227(15) -0.0034(14) 0.0091(14)
C23 0.0305(17) 0.0232(15) 0.0386(16) -0.0161(13) -0.0070(13) 0.0015(13)
C24 0.0240(16) 0.0340(17) 0.0397(17) -0.0088(14) -0.0005(13) -0.0037(13)
C25 0.0301(18) 0.0415(19) 0.054(2) -0.0155(16) -0.0063(15) 0.0019(15)
N1 0.0269(12) 0.0187(11) 0.0193(10) -0.0086(9) -0.0114(9) 0.0028(9)
N2 0.0230(12) 0.0182(11) 0.0195(10) -0.0077(9) -0.0091(9) 0.0014(9)
N3 0.0271(13) 0.0175(11) 0.0244(11) -0.0055(9) -0.0127(10) -0.0005(10)
N4 0.0371(15) 0.0336(14) 0.0421(14) -0.0066(12) -0.0274(12) -0.0069(12)
N5 0.0238(12) 0.0219(11) 0.0236(11) -0.0104(9) -0.0095(9) 0.0014(10)
N6 0.0195(12) 0.0257(12) 0.0318(12) -0.0121(10) -0.0099(10) 0.0041(10)
N7 0.0236(12) 0.0264(12) 0.0176(10) -0.0080(9) -0.0070(9) 0.0001(10)
N8 0.0333(14) 0.0372(14) 0.0257(12) -0.0175(11) -0.0105(10) -0.0023(11)
N9 0.0225(12) 0.0209(11) 0.0241(11) -0.0123(9) -0.0088(9) 0.0015(10)
N10 0.0219(13) 0.0271(13) 0.0342(13) -0.0117(11) -0.0012(10) 0.0004(10)
O1 0.0216(10) 0.0203(9) 0.0179(8) -0.0086(7) -0.0081(7) 0.0011(8)
O2 0.0343(11) 0.0182(10) 0.0237(9) -0.0073(8) -0.0105(8) -0.0033(8)
O3 0.0430(12) 0.0178(10) 0.0297(10) -0.0067(8) -0.0201(9) -0.0008(9)
O4 0.0349(11) 0.0217(10) 0.0228(9) -0.0068(8) -0.0177(8) -0.0004(8)
O5 0.0316(11) 0.0337(11) 0.0250(9) -0.0186(8) -0.0127(8) 0.0109(9)
O6 0.0281(10) 0.0228(10) 0.0204(9) -0.0071(8) -0.0093(8) -0.0013(8)
O7 0.0273(11) 0.0207(10) 0.0258(9) -0.0057(8) -0.0096(8) 0.0000(8)
V1 0.0220(2) 0.0172(2) 0.0175(2) -0.00818(18) -0.00863(18) 0.00182(18)
V2 0.0210(2) 0.0180(2) 0.0167(2) -0.00646(18) -0.00727(17) -0.00065(18)
C9 0.049(6) 0.050(7) 0.072(7) -0.015(5) -0.046(5) -0.003(5)
C10 0.047(6) 0.060(8) 0.102(10) -0.024(7) -0.051(6) 0.009(5)
C9' 0.057(6) 0.044(7) 0.074(6) -0.011(5) -0.046(5) -0.012(5)
C10' 0.040(4) 0.059(7) 0.103(9) -0.010(6) -0.047(5) 0.002(4)
C19 0.029(8) 0.040(7) 0.031(6) -0.025(5) -0.008(5) -0.007(6)
C20 0.030(6) 0.070(9) 0.065(10) -0.052(8) -0.014(7) 0.010(6)
C19' 0.044(7) 0.061(6) 0.042(4) -0.034(4) -0.010(5) -0.005(5)
C20' 0.054(5) 0.055(5) 0.061(6) -0.041(5) 0.006(5) -0.018(4)

loop_
_atom_type_symbol
_atom_type_description
_atom_type_scat_dispersion_real
_atom_type_scat_dispersion_imag
_atom_type_scat_source
C C 0.0033 0.0016 'International Tables Vol C Tables 4.2.6.8 and 6.1.1.4'
H H 0.0000 0.0000 'International Tables Vol C Tables 4.2.6.8 and 6.1.1.4'
N N 0.0061 0.0033 'International Tables Vol C Tables 4.2.6.8 and 6.1.1.4'
O O 0.0106 0.0060 'International Tables Vol C Tables 4.2.6.8 and 6.1.1.4'
V V 0.3005 0.5294 'International Tables Vol C Tables 4.2.6.8 and 6.1.1.4'

loop_
_geom_angle_atom_site_label_1
_geom_angle_atom_site_label_2
_geom_angle_atom_site_label_3
_geom_angle
_geom_angle_site_symmetry_1
_geom_angle_site_symmetry_3
N1 C1 H1 124.2 . .
N2 C1 H1 124.2 . .
N2 C1 N1 111.7(2) . .
C3 C2 C4 137.5(2) . .
N2 C2 C3 106.8(2) . .
N2 C2 C4 115.4(2) . .
C2 C3 C5 138.4(2) . .
N1 C3 C2 107.9(2) . .
N1 C3 C5 113.2(2) . .
O1 C4 C2 112.9(2) . .
O2 C4 C2 122.1(2) . .
O2 C4 O1 125.0(2) . .
O3 C5 C3 124.7(2) . .
O3 C5 O4 123.9(2) . .
O4 C5 C3 111.4(2) . .
N3 C6 H6 124.3 . .
N3 C6 N4 111.3(2) . .
N4 C6 H6 124.3 . .
C8 C7 H7 126.8 . .
C8 C7 N4 106.3(2) . .
N4 C7 H7 126.8 . .
C7 C8 H8 125.3 . .
C7 C8 N3 109.4(2) . .
N3 C8 H8 125.3 . .
N5 C11 H11 124.4 . .
N5 C11 N6 111.1(2) . .
N6 C11 H11 124.4 . .
C13 C12 H12 126.9 . .
C13 C12 N6 106.2(2) . .
N6 C12 H12 126.9 . .
C12 C13 H13 125.2 . .
C12 C13 N5 109.7(3) . .
N5 C13 H13 125.2 . .
H14A C14 H14B 107.9 . .
C15 C14 H14A 109.1 . .
C15 C14 H14B 109.1 . .
N6 C14 H14A 109.1 . .
N6 C14 H14B 109.1 . .
N6 C14 C15 112.3(3) . .
C14 C15 H15A 109.5 . .
C14 C15 H15B 109.5 . .
C14 C15 H15C 109.5 . .
H15A C15 H15B 109.5 . .
H15A C15 H15C 109.5 . .
H15B C15 H15C 109.5 . .
N7 C16 H16 124.4 . .
N7 C16 N8 111.2(2) . .
N8 C16 H16 124.4 . .
C18 C17 H17 126.7 . .
C18 C17 N8 106.5(2) . .
N8 C17 H17 126.7 . .
C17 C18 H18 125.4 . .
C17 C18 N7 109.2(3) . .
N7 C18 H18 125.4 . .
N9 C21 H21 124.5 . .
N9 C21 N10 111.0(2) . .
N10 C21 H21 124.5 . .
C23 C22 H22 126.8 . .
C23 C22 N10 106.4(3) . .
N10 C22 H22 126.8 . .
C22 C23 H23 125.3 . .
C22 C23 N9 109.3(3) . .
N9 C23 H23 125.3 . .
H24A C24 H24B 107.9 . .
C25 C24 H24A 109.2 . .
C25 C24 H24B 109.2 . .
N10 C24 H24A 109.2 . .
N10 C24 H24B 109.2 . .
N10 C24 C25 112.0(2) . .
C24 C25 H25A 109.5 . .
C24 C25 H25B 109.5 . .
C24 C25 H25C 109.5 . .
H25A C25 H25B 109.5 . .
H25A C25 H25C 109.5 . .
H25B C25 H25C 109.5 . .
C1 N1 C3 106.4(2) . .
C1 N1 V1 135.59(18) . .
C3 N1 V1 116.63(15) . .
C1 N2 C2 107.2(2) . .
C1 N2 V2 136.19(17) . .
C2 N2 V2 116.26(17) . .
C6 N3 C8 105.6(2) . .
C6 N3 V1 123.80(17) . .
C8 N3 V1 130.63(19) . .
C6 N4 C7 107.4(2) . .
C6 N4 C9 122.1(12) . .
C6 N4 C9' 129.2(9) . .
C7 N4 C9 130.5(12) . .
C7 N4 C9' 122.9(9) . .
C11 N5 C13 105.4(2) . .
C11 N5 V2 127.60(18) . .
C13 N5 V2 126.33(19) . .
C11 N6 C12 107.6(2) . .
C11 N6 C14 127.1(3) . .
C12 N6 C14 125.3(2) . .
C16 N7 C18 105.5(2) . .
C16 N7 V2 130.38(18) . .
C18 N7 V2 124.13(19) . .
C16 N8 C17 107.6(2) . .
C16 N8 C19 123.2(11) . .
C16 N8 C19' 127.0(7) . .
C17 N8 C19 127.8(11) . .
C17 N8 C19' 125.1(7) . .
C21 N9 C23 105.4(2) . .
C21 N9 V2 129.59(18) . .
C23 N9 V2 124.55(18) . .
C21 N10 C22 107.8(2) . .
C21 N10 C24 124.9(3) . .
C22 N10 C24 127.2(2) . .
C4 O1 V2 118.91(16) . .
C5 O4 V1 122.03(15) . .
N1 V1 N3 152.33(9) . .
O4 V1 N1 76.33(8) . .
O4 V1 N3 80.95(8) . .
O5 V1 N1 102.33(9) . .
O5 V1 N3 101.40(9) . .
O5 V1 O4 114.77(9) . .
O5 V1 O6 108.68(10) . .
O6 V1 N1 93.64(9) . .
O6 V1 N3 92.06(9) . .
O6 V1 O4 136.54(9) . .
N2 V2 N5 88.08(8) . .
N2 V2 N7 163.25(9) . .
N2 V2 N9 89.36(8) . .
N2 V2 O1 76.09(7) . .
N5 V2 O1 87.78(7) . .
N7 V2 N5 86.92(8) . .
N7 V2 N9 92.84(8) . .
N7 V2 O1 87.74(8) . .
N9 V2 N5 170.09(8) . .
N9 V2 O1 82.31(7) . .
O7 V2 N2 95.69(9) . .
O7 V2 N5 97.11(9) . .
O7 V2 N7 100.78(9) . .
O7 V2 N9 92.67(9) . .
O7 V2 O1 170.35(8) . .
N4 C9 H9A 109.9 . .
N4 C9 H9B 109.9 . .
N4 C9 C10 108.8(12) . .
H9A C9 H9B 108.3 . .
C10 C9 H9A 109.9 . .
C10 C9 H9B 109.9 . .
C9 C10 H10A 109.5 . .
C9 C10 H10B 109.5 . .
C9 C10 H10C 109.5 . .
H10A C10 H10B 109.5 . .
H10A C10 H10C 109.5 . .
H10B C10 H10C 109.5 . .
N4 C9' H9'A 109.2 . .
N4 C9' H9'B 109.2 . .
N4 C9' C10' 112.0(11) . .
H9'A C9' H9'B 107.9 . .
C10' C9' H9'A 109.2 . .
C10' C9' H9'B 109.2 . .
C9' C10' H10D 109.5 . .
C9' C10' H10E 109.5 . .
C9' C10' H10F 109.5 . .
H10D C10' H10E 109.5 . .
H10D C10' H10F 109.5 . .
H10E C10' H10F 109.5 . .
N8 C19 H19A 110.0 . .
N8 C19 H19B 110.0 . .
N8 C19 C20 108.6(12) . .
H19A C19 H19B 108.4 . .
C20 C19 H19A 110.0 . .
C20 C19 H19B 110.0 . .
C19 C20 H20A 109.5 . .
C19 C20 H20B 109.5 . .
C19 C20 H20C 109.5 . .
H20A C20 H20B 109.5 . .
H20A C20 H20C 109.5 . .
H20B C20 H20C 109.5 . .
N8 C19' H19C 108.8 . .
N8 C19' H19D 108.8 . .
N8 C19' C20' 113.9(8) . .
H19C C19' H19D 107.7 . .
C20' C19' H19C 108.8 . .
C20' C19' H19D 108.8 . .
C19' C20' H20D 109.5 . .
C19' C20' H20E 109.5 . .
C19' C20' H20F 109.5 . .
H20D C20' H20E 109.5 . .
H20D C20' H20F 109.5 . .
H20E C20' H20F 109.5 . .

loop_
_geom_bond_atom_site_label_1
_geom_bond_atom_site_label_2
_geom_bond_distance
_geom_bond_site_symmetry_2
C1 H1 0.9500 .
C1 N1 1.342(3) .
C1 N2 1.327(3) .
C2 C3 1.384(3) .
C2 C4 1.487(4) .
C2 N2 1.383(3) .
C3 C5 1.484(3) .
C3 N1 1.376(3) .
C4 O1 1.293(3) .
C4 O2 1.231(3) .
C5 O3 1.222(3) .
C5 O4 1.312(3) .
C6 H6 0.9500 .
C6 N3 1.315(4) .
C6 N4 1.336(3) .
C7 H7 0.9500 .
C7 C8 1.344(4) .
C7 N4 1.372(4) .
C8 H8 0.9500 .
C8 N3 1.383(3) .
C11 H11 0.9500 .
C11 N5 1.324(3) .
C11 N6 1.344(3) .
C12 H12 0.9500 .
C12 C13 1.353(4) .
C12 N6 1.371(4) .
C13 H13 0.9500 .
C13 N5 1.383(3) .
C14 H14A 0.9900 .
C14 H14B 0.9900 .
C14 C15 1.512(4) .
C14 N6 1.467(4) .
C15 H15A 0.9800 .
C15 H15B 0.9800 .
C15 H15C 0.9800 .
C16 H16 0.9500 .
C16 N7 1.320(4) .
C16 N8 1.340(3) .
C17 H17 0.9500 .
C17 C18 1.350(4) .
C17 N8 1.369(4) .
C18 H18 0.9500 .
C18 N7 1.389(3) .
C21 H21 0.9500 .
C21 N9 1.334(3) .
C21 N10 1.336(3) .
C22 H22 0.9500 .
C22 C23 1.352(4) .
C22 N10 1.375(4) .
C23 H23 0.9500 .
C23 N9 1.389(3) .
C24 H24A 0.9900 .
C24 H24B 0.9900 .
C24 C25 1.494(5) .
C24 N10 1.468(4) .
C25 H25A 0.9800 .
C25 H25B 0.9800 .
C25 H25C 0.9800 .
N1 V1 2.054(2) .
N2 V2 2.066(2) .
N3 V1 2.090(2) .
N4 C9 1.483(12) .
N4 C9' 1.487(10) .
N5 V2 2.117(2) .
N7 V2 2.087(2) .
N8 C19 1.488(13) .
N8 C19' 1.471(9) .
N9 V2 2.113(2) .
O1 V2 2.1292(17) .
O4 V1 2.0060(18) .
O5 V1 1.6145(18) .
O6 V1 1.6292(18) .
O7 V2 1.6031(18) .
C9 H9A 0.9900 .
C9 H9B 0.9900 .
C9 C10 1.515(17) .
C10 H10A 0.9800 .
C10 H10B 0.9800 .
C10 H10C 0.9800 .
C9' H9'A 0.9900 .
C9' H9'B 0.9900 .
C9' C10' 1.500(15) .
C10' H10D 0.9800 .
C10' H10E 0.9800 .
C10' H10F 0.9800 .
C19 H19A 0.9900 .
C19 H19B 0.9900 .
C19 C20 1.527(16) .
C20 H20A 0.9800 .
C20 H20B 0.9800 .
C20 H20C 0.9800 .
C19' H19C 0.9900 .
C19' H19D 0.9900 .
C19' C20' 1.500(11) .
C20' H20D 0.9800 .
C20' H20E 0.9800 .
C20' H20F 0.9800 .

loop_
_geom_torsion_atom_site_label_1
_geom_torsion_atom_site_label_2
_geom_torsion_atom_site_label_3
_geom_torsion_atom_site_label_4
_geom_torsion
_geom_torsion_site_symmetry_1
_geom_torsion_site_symmetry_2
_geom_torsion_site_symmetry_3
_geom_torsion_site_symmetry_4
C2 C3 C5 O3 -15.1(5) . . . .
C2 C3 C5 O4 163.5(3) . . . .
C2 C3 N1 C1 0.3(3) . . . .
C2 C3 N1 V1 -168.36(16) . . . .
C2 C4 O1 V2 -7.8(3) . . . .
C3 C2 C4 O1 -168.0(3) . . . .
C3 C2 C4 O2 12.2(5) . . . .
C3 C2 N2 C1 0.9(3) . . . .
C3 C2 N2 V2 174.97(16) . . . .
C3 C5 O4 V1 6.5(3) . . . .
C4 C2 C3 C5 1.7(6) . . . .
C4 C2 C3 N1 172.9(3) . . . .
C4 C2 N2 C1 -174.3(2) . . . .
C4 C2 N2 V2 -0.2(3) . . . .
C5 C3 N1 C1 173.9(2) . . . .
C5 C3 N1 V1 5.2(3) . . . .
C6 N4 C9 C10 -103(2) . . . .
C6 N4 C9' C10' -59(2) . . . .
C7 C8 N3 C6 -0.1(3) . . . .
C7 C8 N3 V1 -179.2(2) . . . .
C7 N4 C9 C10 80(2) . . . .
C7 N4 C9' C10' 111.5(15) . . . .
C8 C7 N4 C6 -0.1(4) . . . .
C8 C7 N4 C9 177.1(10) . . . .
C8 C7 N4 C9' -172.5(9) . . . .
C12 C13 N5 C11 1.0(3) . . . .
C12 C13 N5 V2 -170.28(18) . . . .
C13 C12 N6 C11 0.6(3) . . . .
C13 C12 N6 C14 177.9(3) . . . .
C15 C14 N6 C11 -116.2(3) . . . .
C15 C14 N6 C12 67.1(4) . . . .
C16 N8 C19 C20 -97(2) . . . .
C16 N8 C19' C20' -60.4(15) . . . .
C17 C18 N7 C16 -0.8(3) . . . .
C17 C18 N7 V2 179.33(19) . . . .
C17 N8 C19 C20 98.6(19) . . . .
C17 N8 C19' C20' 112.1(11) . . . .
C18 C17 N8 C16 -0.2(3) . . . .
C18 C17 N8 C19 166.3(11) . . . .
C18 C17 N8 C19' -173.9(8) . . . .
C22 C23 N9 C21 0.6(3) . . . .
C22 C23 N9 V2 -172.21(19) . . . .
C23 C22 N10 C21 0.1(3) . . . .
C23 C22 N10 C24 -176.5(3) . . . .
C25 C24 N10 C21 -96.0(3) . . . .
C25 C24 N10 C22 80.0(4) . . . .
N1 C1 N2 C2 -0.7(3) . . . .
N1 C1 N2 V2 -173.07(18) . . . .
N1 C3 C5 O3 174.1(2) . . . .
N1 C3 C5 O4 -7.3(3) . . . .
N2 C1 N1 C3 0.3(3) . . . .
N2 C1 N1 V1 165.72(19) . . . .
N2 C2 C3 C5 -171.8(3) . . . .
N2 C2 C3 N1 -0.7(3) . . . .
N2 C2 C4 O1 5.2(3) . . . .
N2 C2 C4 O2 -174.6(2) . . . .
N3 C6 N4 C7 0.0(4) . . . .
N3 C6 N4 C9 -177.5(9) . . . .
N3 C6 N4 C9' 171.8(10) . . . .
N4 C6 N3 C8 0.0(4) . . . .
N4 C6 N3 V1 179.2(2) . . . .
N4 C7 C8 N3 0.1(4) . . . .
N5 C11 N6 C12 0.0(3) . . . .
N5 C11 N6 C14 -177.2(2) . . . .
N6 C11 N5 C13 -0.6(3) . . . .
N6 C11 N5 V2 170.55(16) . . . .
N6 C12 C13 N5 -1.0(3) . . . .
N7 C16 N8 C17 -0.3(3) . . . .
N7 C16 N8 C19 -167.6(10) . . . .
N7 C16 N8 C19' 173.3(8) . . . .
N8 C16 N7 C18 0.7(3) . . . .
N8 C16 N7 V2 -179.46(18) . . . .
N8 C17 C18 N7 0.6(3) . . . .
N9 C21 N10 C22 0.3(3) . . . .
N9 C21 N10 C24 176.9(2) . . . .
N10 C21 N9 C23 -0.5(3) . . . .
N10 C21 N9 V2 171.74(17) . . . .
N10 C22 C23 N9 -0.4(3) . . . .
O2 C4 O1 V2 172.02(19) . . . .
O3 C5 O4 V1 -174.91(19) . . . .
